data_7227352
loop_
_publ_author_name
'Chahal, Mandeep K.'
'Sankar, Muniappan'
'Butcher, Ray J.'

_publ_section_title
;
 An insight into the communication between \b-olefin/phenyl
 olefin-mediated acceptors and porphyrin \p-system: a way to establish
 porphyrin based chemodosimeters and chemosensors.
;
_journal_issue 6
_journal_name_full 'Physical chemistry chemical physics : PCCP'
_journal_page_first 4530
_journal_page_last 4540
_journal_paper_doi 10.1039/c6cp08396j
_journal_volume 19
_journal_year 2017
_chemical_formula_moiety 'C50 H30 Br2 Cu N5 O2, 0.75(C H Cl3)'
_chemical_formula_sum 'C101.5 H61.5 Br4 Cl4.5 Cu2 N10 O4'
_chemical_formula_weight 2091.35
_chemical_name_common
;
 2-ethylcyanoacetate-12,13-dibromo-5,10,15,20-tetraphenylporphyrin Cu(II)complex
;
_chemical_name_systematic
;
 2-ethylcyanoacetate-12,13-dibromo-5,10,15,20-tetraphenylporphyrinatocopper(II)
;
_space_group_crystal_system triclinic
_space_group_IT_number 2
_space_group_name_Hall '-P 1'
_space_group_name_H-M_alt 'P -1'
_symmetry_space_group_name_Hall '-P 1'
_symmetry_space_group_name_H-M 'P -1'
_atom_sites_solution_hydrogens geom
_audit_block_doi 10.5517/ccdc.csd.cc1n16mj
_audit_creation_method SHELXL-2014/7
_audit_update_record
;
2016-12-02 deposited with the CCDC.
2017-01-04 downloaded from the CCDC.
;
_cell_angle_alpha 104.50(3)
_cell_angle_beta 105.38(3)
_cell_angle_gamma 92.03(3)
_cell_formula_units_Z 1
_cell_length_a 10.166(2)
_cell_length_b 13.696(3)
_cell_length_c 17.241(3)
_cell_measurement_reflns_used 7444
_cell_measurement_temperature 298(2)
_cell_measurement_theta_max 19.085
_cell_measurement_theta_min 2.338
_cell_volume 2227.5(9)
_computing_cell_refinement 'Bruker Apex 2'
_computing_data_collection 'Bruker Apex 2'
_computing_data_reduction 'Bruker Saint'
_computing_molecular_graphics 'SHELXTL (Sheldrick, 2008)'
_computing_publication_material 'SHELXTL (Sheldrick, 2008)'
_computing_structure_refinement 'SHELXL-2014/7 (Sheldrick, 2008)'
_computing_structure_solution 'Shelxt (Sheldrick, 2015)'
_diffrn_ambient_temperature 298(2)
_diffrn_measured_fraction_theta_full 0.986
_diffrn_measured_fraction_theta_max 0.986
_diffrn_measurement_device_type 'Bruker Apex 2'
_diffrn_measurement_method '\w scans'
_diffrn_radiation_type MoK\a
_diffrn_radiation_wavelength 0.71073
_diffrn_reflns_av_R_equivalents 0.0378
_diffrn_reflns_av_unetI/netI 0.0478
_diffrn_reflns_Laue_measured_fraction_full 0.986
_diffrn_reflns_Laue_measured_fraction_max 0.986
_diffrn_reflns_limit_h_max 12
_diffrn_reflns_limit_h_min -12
_diffrn_reflns_limit_k_max 15
_diffrn_reflns_limit_k_min -16
_diffrn_reflns_limit_l_max 20
_diffrn_reflns_limit_l_min -20
_diffrn_reflns_number 28443
_diffrn_reflns_point_group_measured_fraction_full 0.986
_diffrn_reflns_point_group_measured_fraction_max 0.986
_diffrn_reflns_theta_full 25.252
_diffrn_reflns_theta_max 25.252
_diffrn_reflns_theta_min 1.716
_exptl_absorpt_coefficient_mu 2.467
_exptl_absorpt_correction_T_max 0.7457
_exptl_absorpt_correction_T_min 0.6787
_exptl_absorpt_correction_type multi-scan
_exptl_absorpt_process_details 'Sadabs (Sheldrick, 1996)'
_exptl_crystal_colour red
_exptl_crystal_density_diffrn 1.559
_exptl_crystal_description prismatic
_exptl_crystal_F_000 1047
_exptl_crystal_recrystallization_method 'Re-crystallisation from solvent: Chloroform and methanol'
_exptl_crystal_size_max 0.21
_exptl_crystal_size_mid 0.17
_exptl_crystal_size_min 0.12
_refine_diff_density_max 1.994
_refine_diff_density_min -0.915
_refine_diff_density_rms 0.139
_refine_ls_extinction_method none
_refine_ls_goodness_of_fit_ref 1.032
_refine_ls_hydrogen_treatment constr
_refine_ls_matrix_type full
_refine_ls_number_parameters 582
_refine_ls_number_reflns 7946
_refine_ls_number_restraints 582
_refine_ls_restrained_S_all 1.026
_refine_ls_R_factor_all 0.1154
_refine_ls_R_factor_gt 0.0765
_refine_ls_shift/su_max 0.000
_refine_ls_shift/su_mean 0.000
_refine_ls_structure_factor_coef Fsqd
_refine_ls_weighting_details 'w=1/[\s^2^(Fo^2^)+(0.1569P)^2^+5.7893P] where P=(Fo^2^+2Fc^2^)/3'
_refine_ls_weighting_scheme calc
_refine_ls_wR_factor_gt 0.2206
_refine_ls_wR_factor_ref 0.2556
_reflns_Friedel_coverage 0.000
_reflns_number_gt 5300
_reflns_number_total 7946
_reflns_threshold_expression 'I > 2\s(I)'
_cod_data_source_file c6cp08396j2.cif
_cod_data_source_block shelx
_cod_depositor_comments 'Adding full bibliography for 7227352--7227354.cif.'
_cod_original_cell_volume 2227.4(9)
_cod_original_formula_sum 'C101.50 H61.50 Br4 Cl4.50 Cu2 N10 O4'
_cod_database_code 7227352
_shelx_shelxl_version_number 2014/7
_shelx_space_group_comment
;
The symmetry employed for this shelxl refinement is uniquely defined
by the following loop, which should always be used as a source of
symmetry information in preference to the above space-group names.
They are only intended as comments.
;

loop_
_space_group_symop_operation_xyz
'x, y, z'
'-x, -y, -z'

loop_
_atom_site_label
_atom_site_type_symbol
_atom_site_fract_x
_atom_site_fract_y
_atom_site_fract_z
_atom_site_U_iso_or_equiv
_atom_site_adp_type
_atom_site_occupancy
_atom_site_site_symmetry_order
_atom_site_calc_flag
_atom_site_refinement_flags_posn
_atom_site_refinement_flags_adp
_atom_site_refinement_flags_occupancy
_atom_site_disorder_assembly
_atom_site_disorder_group
Cu Cu 0.60748(8) 0.35782(6) 0.40958(5) 0.0347(3) Uani 1 1 d . U . . .
Br1 Br 1.08181(9) 0.23542(7) 0.63903(6) 0.0685(3) Uani 1 1 d . U . . .
Br2 Br 1.13774(9) 0.49034(7) 0.67586(6) 0.0674(3) Uani 1 1 d . U . . .
O1 O 0.148(4) 0.428(2) -0.1016(13) 0.137(5) Uani 0.37(2) 1 d D U P A 1
O1A O 0.0722(19) 0.4681(16) -0.0785(11) 0.137(5) Uani 0.63(2) 1 d D U P A 2
O2 O 0.2811(10) 0.5512(8) -0.0084(6) 0.124(3) Uani 1 1 d D U . . .
N1 N 0.7580(6) 0.3629(4) 0.5146(3) 0.0370(12) Uani 1 1 d . U . . .
N2 N 0.6207(6) 0.5067(4) 0.4393(3) 0.0390(12) Uani 1 1 d . U . . .
N3 N 0.4755(6) 0.3515(4) 0.2980(3) 0.0378(12) Uani 1 1 d . U . . .
N4 N 0.5856(6) 0.2084(4) 0.3825(3) 0.0386(12) Uani 1 1 d . U . . .
N5 N 0.0295(14) 0.2743(11) 0.0156(8) 0.139(5) Uani 1 1 d . U . . .
C1 C 0.8130(7) 0.2809(5) 0.5388(4) 0.0397(14) Uani 1 1 d . U . . .
C2 C 0.9463(7) 0.3146(6) 0.5987(4) 0.0443(15) Uani 1 1 d . U . . .
C3 C 0.9684(7) 0.4157(6) 0.6121(4) 0.0433(15) Uani 1 1 d . U . . .
C4 C 0.8480(7) 0.4481(5) 0.5638(4) 0.0384(14) Uani 1 1 d . U . . .
C5 C 0.8171(7) 0.5477(5) 0.5670(4) 0.0376(13) Uani 1 1 d . U . . .
C6 C 0.7045(7) 0.5720(5) 0.5113(4) 0.0391(14) Uani 1 1 d . U . . .
C7 C 0.6653(7) 0.6734(5) 0.5162(5) 0.0456(16) Uani 1 1 d . U . . .
H7A H 0.7028 0.7312 0.5597 0.055 Uiso 1 1 calc R U . . .
C8 C 0.5651(8) 0.6686(5) 0.4466(5) 0.0467(16) Uani 1 1 d . U . . .
H8A H 0.5195 0.7224 0.4332 0.056 Uiso 1 1 calc R U . . .
C9 C 0.5410(7) 0.5667(5) 0.3972(4) 0.0414(15) Uani 1 1 d . U . . .
C10 C 0.4573(7) 0.5333(5) 0.3136(5) 0.0433(15) Uani 1 1 d . U . . .
C11 C 0.4358(7) 0.4325(5) 0.2665(4) 0.0403(14) Uani 1 1 d . U . . .
C12 C 0.3621(7) 0.3958(5) 0.1784(5) 0.0463(16) Uani 1 1 d . U . . .
C13 C 0.3552(8) 0.2930(6) 0.1588(4) 0.0454(16) Uani 1 1 d . U . . .
C14 C 0.4240(7) 0.2668(5) 0.2334(4) 0.0414(15) Uani 1 1 d . U . . .
C15 C 0.4299(7) 0.1671(5) 0.2400(4) 0.0413(15) Uani 1 1 d . U . . .
C16 C 0.4997(7) 0.1422(5) 0.3125(4) 0.0388(14) Uani 1 1 d . U . . .
C17 C 0.4892(8) 0.0428(5) 0.3256(5) 0.0502(18) Uani 1 1 d . U . . .
H17A H 0.4351 -0.0147 0.2882 0.060 Uiso 1 1 calc R U . . .
C18 C 0.5720(8) 0.0488(5) 0.4019(5) 0.0518(18) Uani 1 1 d . U . . .
H18A H 0.5855 -0.0038 0.4275 0.062 Uiso 1 1 calc R U . . .
C19 C 0.6351(7) 0.1499(5) 0.4362(4) 0.0384(14) Uani 1 1 d . U . . .
C20 C 0.7464(7) 0.1810(5) 0.5087(4) 0.0387(14) Uani 1 1 d . U . . .
C21 C 0.9086(7) 0.6337(5) 0.6327(4) 0.0389(14) Uani 1 1 d . U . . .
C22 C 0.9058(8) 0.6547(6) 0.7137(4) 0.0472(16) Uani 1 1 d . U . . .
H22A H 0.8409 0.6186 0.7280 0.057 Uiso 1 1 calc R U . . .
C23 C 0.9988(9) 0.7294(6) 0.7748(5) 0.062(2) Uani 1 1 d . U . . .
H23A H 0.9974 0.7420 0.8302 0.075 Uiso 1 1 calc R U . . .
C24 C 1.0938(9) 0.7853(6) 0.7544(6) 0.064(2) Uani 1 1 d . U . . .
H24A H 1.1565 0.8351 0.7957 0.077 Uiso 1 1 calc R U . . .
C25 C 1.0947(8) 0.7666(6) 0.6720(6) 0.0589(19) Uani 1 1 d . U . . .
H25A H 1.1574 0.8043 0.6572 0.071 Uiso 1 1 calc R U . . .
C26 C 1.0024(8) 0.6918(6) 0.6120(5) 0.0509(17) Uani 1 1 d . U . . .
H26A H 1.0026 0.6797 0.5565 0.061 Uiso 1 1 calc R U . . .
C27 C 0.3927(8) 0.6100(5) 0.2714(5) 0.0453(16) Uani 1 1 d . U . . .
C28 C 0.4711(10) 0.6811(6) 0.2547(6) 0.064(2) Uani 1 1 d . U . . .
H28A H 0.5662 0.6880 0.2756 0.077 Uiso 1 1 calc R U . . .
C29 C 0.4071(12) 0.7439(7) 0.2058(6) 0.075(2) Uani 1 1 d . U . . .
H29A H 0.4604 0.7916 0.1939 0.090 Uiso 1 1 calc R U . . .
C30 C 0.2695(12) 0.7354(7) 0.1763(6) 0.074(2) Uani 1 1 d . U . . .
H30A H 0.2289 0.7762 0.1430 0.089 Uiso 1 1 calc R U . . .
C31 C 0.1908(10) 0.6696(7) 0.1942(5) 0.066(2) Uani 1 1 d . U . . .
H31A H 0.0958 0.6659 0.1747 0.080 Uiso 1 1 calc R U . . .
C32 C 0.2508(8) 0.6057(6) 0.2423(5) 0.0522(18) Uani 1 1 d . U . . .
H32A H 0.1953 0.5600 0.2550 0.063 Uiso 1 1 calc R U . . .
C33 C 0.3191(11) 0.4493(7) 0.1124(6) 0.073(2) Uani 1 1 d . U . . .
H33A H 0.3736 0.5088 0.1200 0.088 Uiso 1 1 calc R U . . .
C34 C 0.2113(12) 0.4233(8) 0.0426(6) 0.083(3) Uani 1 1 d D U . . .
C35 C 0.1103(11) 0.3379(9) 0.0298(6) 0.078(3) Uani 1 1 d . U . . .
C36 C 0.1819(13) 0.4765(11) -0.0220(8) 0.113(4) Uani 1 1 d D U . . .
C37 C 0.2431(17) 0.6114(16) -0.0682(12) 0.162(7) Uani 1 1 d D U . . .
H37A H 0.1746 0.5706 -0.1175 0.195 Uiso 1 1 calc R U . . .
H37B H 0.2012 0.6693 -0.0437 0.195 Uiso 1 1 calc R U . . .
C38 C 0.3480(15) 0.6450(11) -0.0916(11) 0.125(5) Uani 1 1 d D U . . .
H38A H 0.3147 0.6828 -0.1315 0.188 Uiso 1 1 calc R U . . .
H38B H 0.3898 0.5882 -0.1166 0.188 Uiso 1 1 calc R U . . .
H38C H 0.4148 0.6880 -0.0436 0.188 Uiso 1 1 calc R U . . .
C40 C 0.3584(8) 0.0807(5) 0.1659(4) 0.0474(16) Uani 1 1 d . U . . .
C41 C 0.2202(9) 0.0569(7) 0.1419(5) 0.063(2) Uani 1 1 d . U . . .
H41A H 0.1670 0.0964 0.1710 0.076 Uiso 1 1 calc R U . . .
C42 C 0.1573(12) -0.0252(8) 0.0750(6) 0.080(3) Uani 1 1 d . U . . .
H42A H 0.0627 -0.0415 0.0599 0.097 Uiso 1 1 calc R U . . .
C43 C 0.2370(14) -0.0836(8) 0.0301(6) 0.087(3) Uani 1 1 d . U . . .
H43A H 0.1962 -0.1391 -0.0149 0.104 Uiso 1 1 calc R U . . .
C44 C 0.3758(14) -0.0576(8) 0.0537(7) 0.094(3) Uani 1 1 d . U . . .
H44A H 0.4294 -0.0941 0.0231 0.113 Uiso 1 1 calc R U . . .
C45 C 0.4357(11) 0.0206(7) 0.1211(6) 0.074(2) Uani 1 1 d . U . . .
H45A H 0.5307 0.0347 0.1379 0.089 Uiso 1 1 calc R U . . .
C46 C 0.7903(7) 0.1060(5) 0.5571(4) 0.0438(15) Uani 1 1 d . U . . .
C47 C 0.8399(9) 0.0161(6) 0.5217(5) 0.0559(19) Uani 1 1 d . U . . .
H47A H 0.8470 0.0024 0.4674 0.067 Uiso 1 1 calc R U . . .
C48 C 0.8785(10) -0.0530(7) 0.5697(6) 0.068(2) Uani 1 1 d . U . . .
H48A H 0.9108 -0.1129 0.5466 0.082 Uiso 1 1 calc R U . . .
C49 C 0.8697(10) -0.0340(7) 0.6484(6) 0.066(2) Uani 1 1 d . U . . .
H49A H 0.8955 -0.0811 0.6787 0.079 Uiso 1 1 calc R U . . .
C50 C 0.8232(9) 0.0538(6) 0.6847(5) 0.059(2) Uani 1 1 d . U . . .
H50A H 0.8185 0.0668 0.7394 0.070 Uiso 1 1 calc R U . . .
C51 C 0.7829(8) 0.1240(6) 0.6381(5) 0.0506(18) Uani 1 1 d . U . . .
H51A H 0.7507 0.1835 0.6623 0.061 Uiso 1 1 calc R U . . .
C1S C 1.197(2) 0.1359(14) 0.8266(12) 0.113(5) Uani 0.75 1 d . U P . .
H1SA H 1.1007 0.1458 0.8034 0.136 Uiso 0.75 1 calc R U P . .
Cl1 Cl 1.2560(5) 0.0722(4) 0.7496(3) 0.1029(12) Uani 0.75 1 d . U P . .
Cl2 Cl 1.2076(8) 0.0788(6) 0.9048(4) 0.161(2) Uani 0.75 1 d . U P . .
Cl3 Cl 1.2932(10) 0.2554(6) 0.8748(5) 0.188(3) Uani 0.75 1 d . U P . .

loop_
_atom_site_aniso_label
_atom_site_aniso_U_11
_atom_site_aniso_U_22
_atom_site_aniso_U_33
_atom_site_aniso_U_23
_atom_site_aniso_U_13
_atom_site_aniso_U_12
Cu 0.0373(4) 0.0315(4) 0.0349(5) 0.0091(3) 0.0092(3) 0.0050(3)
Br1 0.0592(5) 0.0622(6) 0.0761(6) 0.0226(5) 0.0008(4) 0.0155(4)
Br2 0.0486(5) 0.0638(6) 0.0766(6) 0.0144(5) 0.0005(4) 0.0027(4)
O1 0.125(9) 0.163(11) 0.105(6) 0.050(6) -0.012(6) 0.011(7)
O1A 0.125(9) 0.163(11) 0.105(6) 0.050(6) -0.012(6) 0.011(7)
O2 0.131(7) 0.132(7) 0.120(6) 0.069(5) 0.023(5) -0.007(5)
N1 0.040(3) 0.035(3) 0.038(3) 0.010(2) 0.013(2) 0.006(2)
N2 0.045(3) 0.032(2) 0.041(3) 0.010(2) 0.013(2) 0.006(2)
N3 0.041(3) 0.033(2) 0.040(3) 0.012(2) 0.010(2) 0.005(2)
N4 0.045(3) 0.034(3) 0.037(3) 0.012(2) 0.009(2) 0.005(2)
N5 0.121(8) 0.140(9) 0.127(10) 0.046(8) -0.013(7) -0.040(7)
C1 0.046(3) 0.039(3) 0.035(3) 0.012(2) 0.011(3) 0.006(2)
C2 0.049(3) 0.048(3) 0.038(3) 0.016(3) 0.010(3) 0.010(3)
C3 0.046(3) 0.047(3) 0.038(3) 0.011(3) 0.015(3) 0.006(3)
C4 0.042(3) 0.041(3) 0.033(3) 0.008(2) 0.014(2) 0.004(2)
C5 0.043(3) 0.038(3) 0.036(3) 0.008(2) 0.019(2) 0.003(2)
C6 0.044(3) 0.035(3) 0.039(3) 0.007(2) 0.014(2) 0.004(2)
C7 0.047(4) 0.033(3) 0.051(4) 0.003(3) 0.011(3) 0.003(3)
C8 0.050(4) 0.036(3) 0.052(4) 0.013(3) 0.008(3) 0.010(3)
C9 0.044(3) 0.031(3) 0.050(3) 0.011(2) 0.012(3) 0.006(2)
C10 0.040(3) 0.042(3) 0.050(3) 0.016(2) 0.012(3) 0.011(3)
C11 0.040(3) 0.039(3) 0.044(3) 0.015(2) 0.012(3) 0.005(2)
C12 0.046(4) 0.044(3) 0.049(3) 0.016(3) 0.010(3) 0.002(3)
C13 0.050(4) 0.045(3) 0.042(3) 0.017(3) 0.009(3) 0.006(3)
C14 0.049(4) 0.039(3) 0.036(3) 0.010(2) 0.011(3) 0.007(3)
C15 0.045(3) 0.037(3) 0.040(3) 0.009(2) 0.009(3) 0.006(3)
C16 0.045(3) 0.032(3) 0.035(3) 0.006(2) 0.008(2) 0.006(2)
C17 0.059(4) 0.033(3) 0.051(4) 0.011(3) 0.004(3) -0.001(3)
C18 0.066(4) 0.037(3) 0.050(4) 0.018(3) 0.005(3) 0.000(3)
C19 0.047(3) 0.034(3) 0.036(3) 0.012(2) 0.013(2) 0.005(2)
C20 0.050(3) 0.037(3) 0.033(3) 0.012(2) 0.013(2) 0.010(2)
C21 0.039(3) 0.037(3) 0.040(3) 0.009(2) 0.011(2) 0.003(2)
C22 0.054(4) 0.045(4) 0.043(3) 0.009(3) 0.017(3) 0.001(3)
C23 0.079(5) 0.052(4) 0.045(4) 0.003(3) 0.012(3) -0.005(4)
C24 0.058(4) 0.053(4) 0.065(4) 0.006(4) 0.003(3) -0.003(4)
C25 0.051(4) 0.050(4) 0.071(4) 0.018(3) 0.010(3) -0.006(3)
C26 0.054(4) 0.052(4) 0.051(4) 0.019(3) 0.018(3) -0.003(3)
C27 0.055(4) 0.033(3) 0.044(4) 0.008(3) 0.009(3) 0.004(3)
C28 0.072(5) 0.048(4) 0.070(5) 0.018(4) 0.018(4) 0.000(3)
C29 0.104(6) 0.050(5) 0.074(6) 0.027(4) 0.023(5) 0.010(4)
C30 0.106(6) 0.053(5) 0.064(5) 0.020(4) 0.019(4) 0.025(4)
C31 0.075(5) 0.057(5) 0.054(5) 0.012(4) -0.001(4) 0.018(4)
C32 0.054(4) 0.046(4) 0.051(4) 0.011(3) 0.006(3) 0.010(3)
C33 0.086(6) 0.061(5) 0.065(4) 0.019(4) 0.007(4) 0.002(4)
C34 0.086(5) 0.083(6) 0.069(5) 0.022(4) 0.005(4) 0.004(4)
C35 0.074(5) 0.091(6) 0.052(5) 0.021(5) -0.010(4) -0.012(5)
C36 0.108(7) 0.131(8) 0.095(6) 0.059(6) -0.002(5) -0.010(6)
C37 0.160(12) 0.192(15) 0.165(14) 0.110(13) 0.040(10) 0.007(10)
C38 0.135(11) 0.111(10) 0.169(13) 0.088(10) 0.062(10) 0.018(8)
C40 0.061(4) 0.032(3) 0.039(3) 0.008(3) -0.001(3) 0.004(3)
C41 0.066(4) 0.060(5) 0.055(4) 0.022(3) -0.001(3) -0.002(3)
C42 0.091(6) 0.069(5) 0.062(5) 0.022(4) -0.011(4) -0.017(4)
C43 0.126(7) 0.056(5) 0.060(5) 0.015(4) -0.001(5) -0.004(5)
C44 0.125(7) 0.061(5) 0.072(6) -0.010(5) 0.015(5) 0.012(5)
C45 0.081(5) 0.066(5) 0.059(5) -0.003(4) 0.008(4) 0.014(4)
C46 0.045(4) 0.042(3) 0.044(3) 0.015(3) 0.010(3) 0.004(3)
C47 0.074(5) 0.047(4) 0.053(4) 0.019(3) 0.023(4) 0.015(3)
C48 0.088(6) 0.052(4) 0.070(4) 0.026(4) 0.021(4) 0.019(4)
C49 0.074(6) 0.063(5) 0.071(5) 0.036(4) 0.019(4) 0.020(4)
C50 0.066(5) 0.064(4) 0.057(4) 0.032(4) 0.019(4) 0.012(4)
C51 0.063(5) 0.049(4) 0.046(4) 0.021(3) 0.017(3) 0.013(3)
C1S 0.119(11) 0.117(9) 0.111(8) 0.030(7) 0.043(8) 0.025(8)
Cl1 0.104(3) 0.111(3) 0.089(3) 0.023(2) 0.021(2) 0.032(2)
Cl2 0.189(6) 0.197(6) 0.154(5) 0.089(5) 0.100(5) 0.068(5)
Cl3 0.250(7) 0.145(5) 0.175(5) -0.007(4) 0.121(5) -0.015(4)

loop_
_atom_type_symbol
_atom_type_description
_atom_type_scat_dispersion_real
_atom_type_scat_dispersion_imag
_atom_type_scat_source
C C 0.0033 0.0016 'International Tables Vol C Tables 4.2.6.8 and 6.1.1.4'
H H 0.0000 0.0000 'International Tables Vol C Tables 4.2.6.8 and 6.1.1.4'
N N 0.0061 0.0033 'International Tables Vol C Tables 4.2.6.8 and 6.1.1.4'
O O 0.0106 0.0060 'International Tables Vol C Tables 4.2.6.8 and 6.1.1.4'
Cu Cu 0.3201 1.2651 'International Tables Vol C Tables 4.2.6.8 and 6.1.1.4'
Br Br -0.2901 2.4595 'International Tables Vol C Tables 4.2.6.8 and 6.1.1.4'
Cl Cl 0.1484 0.1585 'International Tables Vol C Tables 4.2.6.8 and 6.1.1.4'

loop_
_geom_angle_atom_site_label_1
_geom_angle_atom_site_label_2
_geom_angle_atom_site_label_3
_geom_angle
N2 Cu N4 176.8(2)
N2 Cu N3 90.0(2)
N4 Cu N3 90.0(2)
N2 Cu N1 90.6(2)
N4 Cu N1 89.8(2)
N3 Cu N1 173.1(2)
C36 O2 C37 111.3(11)
C1 N1 C4 106.4(5)
C1 N1 Cu 126.4(4)
C4 N1 Cu 125.3(4)
C9 N2 C6 105.9(5)
C9 N2 Cu 127.6(5)
C6 N2 Cu 126.2(4)
C14 N3 C11 105.7(5)
C14 N3 Cu 126.8(4)
C11 N3 Cu 126.8(4)
C16 N4 C19 105.1(5)
C16 N4 Cu 127.4(4)
C19 N4 Cu 126.6(4)
N1 C1 C20 124.0(6)
N1 C1 C2 109.1(6)
C20 C1 C2 126.8(6)
C3 C2 C1 107.4(6)
C3 C2 Br1 123.4(6)
C1 C2 Br1 128.4(5)
C2 C3 C4 107.8(6)
C2 C3 Br2 122.3(6)
C4 C3 Br2 129.7(5)
N1 C4 C5 123.4(6)
N1 C4 C3 108.8(6)
C5 C4 C3 127.7(6)
C6 C5 C4 123.4(6)
C6 C5 C21 117.3(6)
C4 C5 C21 119.3(6)
N2 C6 C5 126.4(6)
N2 C6 C7 108.7(6)
C5 C6 C7 124.7(6)
C8 C7 C6 107.4(6)
C8 C7 H7A 126.3
C6 C7 H7A 126.3
C7 C8 C9 107.6(6)
C7 C8 H8A 126.2
C9 C8 H8A 126.2
N2 C9 C8 110.1(6)
N2 C9 C10 124.8(6)
C8 C9 C10 124.8(6)
C11 C10 C9 123.5(6)
C11 C10 C27 117.5(6)
C9 C10 C27 118.9(6)
N3 C11 C10 124.7(6)
N3 C11 C12 109.7(6)
C10 C11 C12 125.5(6)
C13 C12 C11 106.6(6)
C13 C12 C33 121.0(7)
C11 C12 C33 131.7(7)
C12 C13 C14 106.9(6)
N3 C14 C15 124.8(6)
N3 C14 C13 111.1(6)
C15 C14 C13 124.1(6)
C16 C15 C14 123.7(6)
C16 C15 C40 116.9(6)
C14 C15 C40 119.5(6)
N4 C16 C15 125.4(6)
N4 C16 C17 109.8(6)
C15 C16 C17 124.7(6)
C18 C17 C16 107.1(6)
C18 C17 H17A 126.4
C16 C17 H17A 126.4
C17 C18 C19 107.3(6)
C17 C18 H18A 126.4
C19 C18 H18A 126.4
N4 C19 C20 125.1(6)
N4 C19 C18 110.5(6)
C20 C19 C18 123.7(6)
C19 C20 C1 122.7(6)
C19 C20 C46 117.9(6)
C1 C20 C46 119.4(6)
C22 C21 C26 118.8(7)
C22 C21 C5 121.3(6)
C26 C21 C5 119.8(6)
C21 C22 C23 120.5(7)
C21 C22 H22A 119.7
C23 C22 H22A 119.8
C24 C23 C22 120.5(8)
C24 C23 H23A 119.7
C22 C23 H23A 119.7
C23 C24 C25 119.4(8)
C23 C24 H24A 120.3
C25 C24 H24A 120.3
C26 C25 C24 119.4(8)
C26 C25 H25A 120.3
C24 C25 H25A 120.3
C25 C26 C21 121.3(7)
C25 C26 H26A 119.4
C21 C26 H26A 119.4
C28 C27 C32 118.1(7)
C28 C27 C10 121.1(7)
C32 C27 C10 120.5(7)
C27 C28 C29 119.7(9)
C27 C28 H28A 120.1
C29 C28 H28A 120.1
C30 C29 C28 120.5(9)
C30 C29 H29A 119.7
C28 C29 H29A 119.7
C31 C30 C29 120.9(9)
C31 C30 H30A 119.5
C29 C30 H30A 119.5
C30 C31 C32 120.1(9)
C30 C31 H31A 120.0
C32 C31 H31A 120.0
C27 C32 C31 120.5(8)
C27 C32 H32A 119.8
C31 C32 H32A 119.8
C34 C33 C12 128.8(9)
C34 C33 H33A 115.6
C12 C33 H33A 115.6
C33 C34 C36 125.2(10)
C33 C34 C35 119.9(9)
C36 C34 C35 114.9(9)
N5 C35 C34 175.7(12)
O1A C36 O2 120.0(13)
O1 C36 O2 107.7(19)
O1A C36 C34 127.4(14)
O1 C36 C34 122.0(19)
O2 C36 C34 111.9(10)
C38 C37 O2 114.5(14)
C38 C37 H37A 108.6
O2 C37 H37A 108.6
C38 C37 H37B 108.6
O2 C37 H37B 108.6
H37A C37 H37B 107.6
C37 C38 H38A 109.5
C37 C38 H38B 109.5
H38A C38 H38B 109.5
C37 C38 H38C 109.5
H38A C38 H38C 109.5
H38B C38 H38C 109.5
C41 C40 C45 118.3(8)
C41 C40 C15 122.2(8)
C45 C40 C15 119.4(7)
C40 C41 C42 121.1(10)
C40 C41 H41A 119.5
C42 C41 H41A 119.5
C41 C42 C43 119.5(10)
C41 C42 H42A 120.2
C43 C42 H42A 120.2
C44 C43 C42 118.9(10)
C44 C43 H43A 120.5
C42 C43 H43A 120.5
C45 C44 C43 120.5(11)
C45 C44 H44A 119.7
C43 C44 H44A 119.7
C44 C45 C40 121.5(10)
C44 C45 H45A 119.2
C40 C45 H45A 119.2
C51 C46 C47 118.8(7)
C51 C46 C20 120.2(6)
C47 C46 C20 121.1(6)
C46 C47 C48 118.9(8)
C46 C47 H47A 120.6
C48 C47 H47A 120.6
C49 C48 C47 121.3(9)
C49 C48 H48A 119.4
C47 C48 H48A 119.4
C48 C49 C50 120.9(8)
C48 C49 H49A 119.5
C50 C49 H49A 119.5
C49 C50 C51 119.2(8)
C49 C50 H50A 120.4
C51 C50 H50A 120.4
C46 C51 C50 121.0(7)
C46 C51 H51A 119.5
C50 C51 H51A 119.5
Cl1 C1S Cl2 114.3(11)
Cl1 C1S Cl3 110.1(11)
Cl2 C1S Cl3 105.3(11)
Cl1 C1S H1SA 109.0
Cl2 C1S H1SA 109.0
Cl3 C1S H1SA 109.0

loop_
_geom_bond_atom_site_label_1
_geom_bond_atom_site_label_2
_geom_bond_distance
Cu N2 1.965(5)
Cu N4 1.972(5)
Cu N3 2.012(5)
Cu N1 2.020(6)
Br1 C2 1.880(7)
Br2 C3 1.878(7)
O1 C36 1.309(18)
O1A C36 1.250(14)
O2 C36 1.342(12)
O2 C37 1.458(13)
N1 C1 1.380(8)
N1 C4 1.391(9)
N2 C9 1.376(8)
N2 C6 1.377(9)
N3 C14 1.364(9)
N3 C11 1.381(9)
N4 C16 1.371(9)
N4 C19 1.381(8)
N5 C35 1.109(14)
C1 C20 1.411(10)
C1 C2 1.446(10)
C2 C3 1.347(10)
C3 C4 1.439(10)
C4 C5 1.402(9)
C5 C6 1.395(10)
C5 C21 1.493(9)
C6 C7 1.447(9)
C7 C8 1.337(10)
C7 H7A 0.9300
C8 C9 1.415(10)
C8 H8A 0.9300
C9 C10 1.415(10)
C10 C11 1.391(10)
C10 C27 1.497(10)
C11 C12 1.451(10)
C12 C13 1.358(10)
C12 C33 1.483(12)
C13 C14 1.429(10)
C14 C15 1.400(10)
C15 C16 1.394(9)
C15 C40 1.500(10)
C16 C17 1.439(10)
C17 C18 1.342(11)
C17 H17A 0.9300
C18 C19 1.416(10)
C18 H18A 0.9300
C19 C20 1.404(10)
C20 C46 1.489(9)
C21 C22 1.361(10)
C21 C26 1.393(10)
C22 C23 1.383(11)
C22 H22A 0.9300
C23 C24 1.380(12)
C23 H23A 0.9300
C24 C25 1.382(13)
C24 H24A 0.9300
C25 C26 1.373(11)
C25 H25A 0.9300
C26 H26A 0.9300
C27 C28 1.368(11)
C27 C32 1.390(11)
C28 C29 1.409(13)
C28 H28A 0.9300
C29 C30 1.345(15)
C29 H29A 0.9300
C30 C31 1.329(14)
C30 H30A 0.9300
C31 C32 1.400(11)
C31 H31A 0.9300
C32 H32A 0.9300
C33 C34 1.355(13)
C33 H33A 0.9300
C34 C36 1.452(12)
C34 C35 1.461(15)
C37 C38 1.342(15)
C37 H37A 0.9700
C37 H37B 0.9700
C38 H38A 0.9600
C38 H38B 0.9600
C38 H38C 0.9600
C40 C41 1.358(12)
C40 C45 1.393(12)
C41 C42 1.382(13)
C41 H41A 0.9300
C42 C43 1.402(16)
C42 H42A 0.9300
C43 C44 1.368(17)
C43 H43A 0.9300
C44 C45 1.350(13)
C44 H44A 0.9300
C45 H45A 0.9300
C46 C51 1.379(10)
C46 C47 1.405(10)
C47 C48 1.408(11)
C47 H47A 0.9300
C48 C49 1.343(13)
C48 H48A 0.9300
C49 C50 1.372(12)
C49 H49A 0.9300
C50 C51 1.406(11)
C50 H50A 0.9300
C51 H51A 0.9300
C1S Cl1 1.663(18)
C1S Cl2 1.70(2)
C1S Cl3 1.76(2)
C1S H1SA 0.9800

loop_
_geom_hbond_atom_site_label_D
_geom_hbond_atom_site_label_H
_geom_hbond_atom_site_label_A
_geom_hbond_distance_DH
_geom_hbond_distance_HA
_geom_hbond_distance_DA
_geom_hbond_angle_DHA
_geom_hbond_site_symmetry_A
C37 H37B N5 0.97 2.62 3.45(3) 143.1 2_565

loop_
_geom_torsion_atom_site_label_1
_geom_torsion_atom_site_label_2
_geom_torsion_atom_site_label_3
_geom_torsion_atom_site_label_4
_geom_torsion
C4 N1 C1 C20 174.4(6)
Cu N1 C1 C20 -20.6(9)
C4 N1 C1 C2 -5.5(7)
Cu N1 C1 C2 159.5(5)
N1 C1 C2 C3 2.0(8)
C20 C1 C2 C3 -177.8(7)
N1 C1 C2 Br1 -168.2(5)
C20 C1 C2 Br1 11.9(11)
C1 C2 C3 C4 2.2(8)
Br1 C2 C3 C4 173.1(5)
C1 C2 C3 Br2 -172.6(5)
Br1 C2 C3 Br2 -1.7(9)
C1 N1 C4 C5 -169.6(6)
Cu N1 C4 C5 25.2(9)
C1 N1 C4 C3 6.8(7)
Cu N1 C4 C3 -158.4(4)
C2 C3 C4 N1 -5.7(8)
Br2 C3 C4 N1 168.6(5)
C2 C3 C4 C5 170.5(7)
Br2 C3 C4 C5 -15.2(11)
N1 C4 C5 C6 -11.5(10)
C3 C4 C5 C6 172.8(7)
N1 C4 C5 C21 168.9(6)
C3 C4 C5 C21 -6.8(10)
C9 N2 C6 C5 -169.2(7)
Cu N2 C6 C5 16.0(10)
C9 N2 C6 C7 5.3(7)
Cu N2 C6 C7 -169.5(5)
C4 C5 C6 N2 -10.3(11)
C21 C5 C6 N2 169.3(6)
C4 C5 C6 C7 176.0(6)
C21 C5 C6 C7 -4.4(10)
N2 C6 C7 C8 -2.9(8)
C5 C6 C7 C8 171.7(7)
C6 C7 C8 C9 -0.8(8)
C6 N2 C9 C8 -5.9(7)
Cu N2 C9 C8 168.8(5)
C6 N2 C9 C10 168.5(7)
Cu N2 C9 C10 -16.8(10)
C7 C8 C9 N2 4.2(9)
C7 C8 C9 C10 -170.2(7)
N2 C9 C10 C11 6.3(11)
C8 C9 C10 C11 179.9(7)
N2 C9 C10 C27 -170.9(6)
C8 C9 C10 C27 2.8(11)
C14 N3 C11 C10 174.5(7)
Cu N3 C11 C10 -14.6(10)
C14 N3 C11 C12 -2.4(8)
Cu N3 C11 C12 168.5(5)
C9 C10 C11 N3 10.0(11)
C27 C10 C11 N3 -172.8(6)
C9 C10 C11 C12 -173.6(7)
C27 C10 C11 C12 3.6(11)
N3 C11 C12 C13 1.7(8)
C10 C11 C12 C13 -175.2(7)
N3 C11 C12 C33 -167.9(8)
C10 C11 C12 C33 15.2(13)
C11 C12 C13 C14 -0.3(8)
C33 C12 C13 C14 170.7(8)
C11 N3 C14 C15 -174.1(7)
Cu N3 C14 C15 15.0(10)
C11 N3 C14 C13 2.3(8)
Cu N3 C14 C13 -168.6(5)
C12 C13 C14 N3 -1.3(9)
C12 C13 C14 C15 175.1(7)
N3 C14 C15 C16 -5.5(12)
C13 C14 C15 C16 178.6(7)
N3 C14 C15 C40 174.6(6)
C13 C14 C15 C40 -1.3(11)
C19 N4 C16 C15 -177.6(7)
Cu N4 C16 C15 12.8(10)
C19 N4 C16 C17 3.8(8)
Cu N4 C16 C17 -165.8(5)
C14 C15 C16 N4 -9.1(12)
C40 C15 C16 N4 170.8(7)
C14 C15 C16 C17 169.3(7)
C40 C15 C16 C17 -10.8(11)
N4 C16 C17 C18 -2.1(9)
C15 C16 C17 C18 179.3(7)
C16 C17 C18 C19 -0.6(9)
C16 N4 C19 C20 166.9(6)
Cu N4 C19 C20 -23.4(10)
C16 N4 C19 C18 -4.2(8)
Cu N4 C19 C18 165.5(5)
C17 C18 C19 N4 3.1(9)
C17 C18 C19 C20 -168.2(7)
N4 C19 C20 C1 6.0(11)
C18 C19 C20 C1 176.0(7)
N4 C19 C20 C46 -177.0(6)
C18 C19 C20 C46 -7.0(10)
N1 C1 C20 C19 16.8(11)
C2 C1 C20 C19 -163.3(7)
N1 C1 C20 C46 -160.1(6)
C2 C1 C20 C46 19.7(11)
C6 C5 C21 C22 105.2(8)
C4 C5 C21 C22 -75.2(9)
C6 C5 C21 C26 -77.0(8)
C4 C5 C21 C26 102.6(8)
C26 C21 C22 C23 -3.0(11)
C5 C21 C22 C23 174.8(7)
C21 C22 C23 C24 1.5(13)
C22 C23 C24 C25 0.4(13)
C23 C24 C25 C26 -0.8(13)
C24 C25 C26 C21 -0.7(13)
C22 C21 C26 C25 2.6(12)
C5 C21 C26 C25 -175.2(7)
C11 C10 C27 C28 -111.5(8)
C9 C10 C27 C28 65.8(10)
C11 C10 C27 C32 63.4(10)
C9 C10 C27 C32 -119.3(8)
C32 C27 C28 C29 -3.0(12)
C10 C27 C28 C29 172.0(8)
C27 C28 C29 C30 0.8(14)
C28 C29 C30 C31 1.6(15)
C29 C30 C31 C32 -1.9(14)
C28 C27 C32 C31 2.8(12)
C10 C27 C32 C31 -172.2(7)
C30 C31 C32 C27 -0.4(13)
C13 C12 C33 C34 39.5(15)
C11 C12 C33 C34 -152.1(10)
C12 C33 C34 C36 -175.4(12)
C12 C33 C34 C35 7.2(18)
C37 O2 C36 O1A -2(2)
C37 O2 C36 O1 50(2)
C37 O2 C36 C34 -173.4(14)
C33 C34 C36 O1A -165.2(19)
C35 C34 C36 O1A 12(3)
C33 C34 C36 O1 135(2)
C35 C34 C36 O1 -48(3)
C33 C34 C36 O2 5(2)
C35 C34 C36 O2 -177.4(12)
C36 O2 C37 C38 -144.6(18)
C16 C15 C40 C41 103.9(8)
C14 C15 C40 C41 -76.2(10)
C16 C15 C40 C45 -74.2(10)
C14 C15 C40 C45 105.7(9)
C45 C40 C41 C42 0.3(12)
C15 C40 C41 C42 -177.8(7)
C40 C41 C42 C43 -1.3(14)
C41 C42 C43 C44 -0.1(15)
C42 C43 C44 C45 2.6(17)
C43 C44 C45 C40 -3.6(17)
C41 C40 C45 C44 2.2(14)
C15 C40 C45 C44 -179.7(9)
C19 C20 C46 C51 -117.4(8)
C1 C20 C46 C51 59.8(10)
C19 C20 C46 C47 62.7(10)
C1 C20 C46 C47 -120.2(8)
C51 C46 C47 C48 0.8(12)
C20 C46 C47 C48 -179.3(8)
C46 C47 C48 C49 -0.5(14)
C47 C48 C49 C50 -0.3(15)
C48 C49 C50 C51 0.8(14)
C47 C46 C51 C50 -0.4(12)
C20 C46 C51 C50 179.7(7)
C49 C50 C51 C46 -0.5(13)
